data_4349737
loop_
_publ_author_name
'\<Zivkovi\'c, M. D.'
'Kljun, J.'
'Ilic-Tomic, T.'
'Pavic, A.'
'Veselinovi\'c, A.'
'Manojlovi\'c, D. D.'
'Nikodinovic-Runic, J.'
'Turel, I.'

_publ_section_title
;
 A new class of platinum(ii) complexes with the phosphine ligand pta which
 show potent anticancer activity
;
_journal_issue 1
_journal_name_full 'Inorganic Chemistry Frontiers'
_journal_page_first 39
_journal_paper_doi 10.1039/C7QI00299H
_journal_volume 5
_journal_year 2018
_chemical_formula_moiety 'C12 H12 Cl3 N O2 Pt S, 1/3(C3 H6 O)'
_chemical_formula_sum 'C13 H14 Cl3 N O2.33333 Pt S'
_chemical_formula_weight 555.08
_space_group_crystal_system monoclinic
_space_group_IT_number 14
_space_group_name_Hall '-P 2ybc'
_space_group_name_H-M_alt 'P 1 21/c 1'
_atom_sites_solution_hydrogens geom
_audit_creation_method SHELXL-2014/7
_audit_update_record
;
2016-06-02 deposited with the CCDC.
2017-10-17 downloaded from the CCDC.
;
_cell_angle_alpha 90
_cell_angle_beta 103.822(2)
_cell_angle_gamma 90
_cell_formula_units_Z 12
_cell_length_a 23.9829(5)
_cell_length_b 10.1789(3)
_cell_length_c 20.8153(5)
_cell_measurement_reflns_used 17359
_cell_measurement_temperature 150(2)
_cell_measurement_theta_max 29.2820
_cell_measurement_theta_min 3.5080
_cell_volume 4934.3(2)
_computing_cell_refinement
;

CrysAlisPro, Agilent Technologies,

Version 1.171.36.28 (release 01-02-2013 CrysAlis171 .NET)

(compiled Feb  1 2013,16:14:44)

;
_computing_data_collection
;

CrysAlisPro, Agilent Technologies,

Version 1.171.36.28 (release 01-02-2013 CrysAlis171 .NET)

(compiled Feb  1 2013,16:14:44)

;
_computing_data_reduction
;

CrysAlisPro, Agilent Technologies,

Version 1.171.36.28 (release 01-02-2013 CrysAlis171 .NET)

(compiled Feb  1 2013,16:14:44)

;
_computing_structure_refinement 'SHELXL-2014/7 (Sheldrick, 2014)'
_computing_structure_solution 'SIR92 (Altomare et al., 1993)'
_diffrn_ambient_temperature 150(2)
_diffrn_measured_fraction_theta_full 0.998
_diffrn_measured_fraction_theta_max 0.973
_diffrn_measurement_device_type 'SuperNova, Dual, Mo at zero, Atlas'
_diffrn_measurement_method '\w scans'
_diffrn_radiation_monochromator mirror
_diffrn_radiation_source 'fine-focus sealed tube'
_diffrn_radiation_type MoK\a
_diffrn_radiation_wavelength 0.71073
_diffrn_reflns_av_R_equivalents 0.0403
_diffrn_reflns_av_unetI/netI 0.0426
_diffrn_reflns_Laue_measured_fraction_full 0.998
_diffrn_reflns_Laue_measured_fraction_max 0.973
_diffrn_reflns_limit_h_max 31
_diffrn_reflns_limit_h_min -31
_diffrn_reflns_limit_k_max 12
_diffrn_reflns_limit_k_min -13
_diffrn_reflns_limit_l_max 26
_diffrn_reflns_limit_l_min -26
_diffrn_reflns_number 36804
_diffrn_reflns_point_group_measured_fraction_full 0.998
_diffrn_reflns_point_group_measured_fraction_max 0.973
_diffrn_reflns_theta_full 25.242
_diffrn_reflns_theta_max 27.484
_diffrn_reflns_theta_min 2.840
_exptl_absorpt_coefficient_mu 9.149
_exptl_absorpt_correction_T_max 1.00000
_exptl_absorpt_correction_T_min 0.45510
_exptl_absorpt_correction_type multi-scan
_exptl_absorpt_process_details
;

CrysAlisPro, Agilent Technologies,

Version 1.171.36.28 (release 01-02-2013 CrysAlis171 .NET)

(compiled Feb  1 2013,16:14:44)

Empirical absorption correction using spherical harmonics,

implemented in SCALE3 ABSPACK scaling algorithm.

;
_exptl_crystal_colour orange
_exptl_crystal_density_diffrn 2.242
_exptl_crystal_description needle
_exptl_crystal_F_000 3152
_exptl_crystal_size_max 0.150
_exptl_crystal_size_mid 0.050
_exptl_crystal_size_min 0.050
_refine_diff_density_max 0.973
_refine_diff_density_min -1.111
_refine_diff_density_rms 0.139
_refine_ls_extinction_method none
_refine_ls_goodness_of_fit_ref 0.983
_refine_ls_hydrogen_treatment constr
_refine_ls_matrix_type full
_refine_ls_number_parameters 588
_refine_ls_number_reflns 11011
_refine_ls_number_restraints 0
_refine_ls_restrained_S_all 0.983
_refine_ls_R_factor_all 0.0358
_refine_ls_R_factor_gt 0.0247
_refine_ls_shift/su_max 0.005
_refine_ls_shift/su_mean 0.000
_refine_ls_structure_factor_coef Fsqd
_refine_ls_weighting_details 'w=1/[\s^2^(Fo^2^)+(0.0141P)^2^] where P=(Fo^2^+2Fc^2^)/3'
_refine_ls_weighting_scheme calc
_refine_ls_wR_factor_gt 0.0423
_refine_ls_wR_factor_ref 0.0448
_reflns_Friedel_coverage 0.000
_reflns_number_gt 9155
_reflns_number_total 11011
_reflns_threshold_expression 'I > 2\s(I)'
_cod_data_source_file c7qi00299h2.cif
_cod_data_source_block moa380
_cod_depositor_comments
;

2020-06-17
Z value and formula fixed to values more according to usual
chemical conventions.                 miguel
;
_cod_original_formula_sum 'C39 H42 Cl9 N3 O7 Pt3 S3'
_cod_original_formula_weight 1665.25
_cod_original_formula_moiety '3(C12 H12 Cl3 N O2 Pt S), C3 H6 O'
_cod_original_formula_units_Z 4
_cod_original_sg_symbol_H-M 'P 21/c'
_cod_database_code 4349737
_shelx_shelxl_version_number 2014/7
_shelx_space_group_comment
;

The symmetry employed for this shelxl refinement is uniquely defined

by the following loop, which should always be used as a source of

symmetry information in preference to the above space-group names.

They are only intended as comments.

;
_shelx_estimated_absorpt_t_min 0.341
_shelx_estimated_absorpt_t_max 0.658

loop_
_space_group_symop_operation_xyz
'x, y, z'
'-x, y+1/2, -z+1/2'
'-x, -y, -z'
'x, -y-1/2, z-1/2'

loop_
_atom_site_label
_atom_site_type_symbol
_atom_site_fract_x
_atom_site_fract_y
_atom_site_fract_z
_atom_site_U_iso_or_equiv
_atom_site_adp_type
_atom_site_occupancy
_atom_site_site_symmetry_order
_atom_site_calc_flag
_atom_site_refinement_flags_posn
_atom_site_refinement_flags_adp
Pt1B Pt 0.83236(2) 0.55778(2) 0.94624(2) 0.01720(4) Uani 1 1 d . .
Pt1A Pt 0.83675(2) 0.20713(2) 0.99336(2) 0.01725(4) Uani 1 1 d . .
Pt1C Pt 0.62826(2) 0.58604(2) 0.32166(2) 0.01992(4) Uani 1 1 d . .
S33 S 0.88634(4) 0.57661(10) 0.87400(5) 0.0196(2) Uani 1 1 d . .
S13 S 0.92594(4) 0.15338(10) 1.04560(5) 0.0216(2) Uani 1 1 d . .
Cl12 Cl 0.86107(4) 0.16832(11) 0.89436(5) 0.0287(2) Uani 1 1 d . .
S53 S 0.53872(4) 0.56066(10) 0.26464(5) 0.0245(2) Uani 1 1 d . .
Cl32 Cl 0.91660(4) 0.56847(11) 1.02689(5) 0.0305(2) Uani 1 1 d . .
Cl7 Cl 0.79771(4) 0.27785(11) 1.21331(5) 0.0307(2) Uani 1 1 d . .
Cl52 Cl 0.65392(4) 0.54503(12) 0.22385(5) 0.0383(3) Uani 1 1 d . .
Cl27 Cl 0.66059(4) 0.55503(12) 0.75963(5) 0.0371(3) Uani 1 1 d . .
Cl5 Cl 0.57711(4) 0.25992(12) 1.07779(5) 0.0387(3) Uani 1 1 d . .
Cl25 Cl 0.54651(4) 0.56933(12) 0.95232(6) 0.0434(3) Uani 1 1 d . .
Cl47 Cl 0.56074(5) 0.59466(13) 0.52797(6) 0.0468(3) Uani 1 1 d . .
Cl45 Cl 0.78637(6) 0.59208(13) 0.64308(6) 0.0514(3) Uani 1 1 d . .
O8 O 0.82236(10) 0.2392(3) 1.08263(12) 0.0226(6) Uani 1 1 d . .
O28 O 0.76353(10) 0.5518(3) 0.87004(12) 0.0226(6) Uani 1 1 d . .
N1 N 0.74702(12) 0.2306(3) 0.96431(14) 0.0179(7) Uani 1 1 d . .
N21 N 0.76906(12) 0.5581(3) 0.99993(15) 0.0189(7) Uani 1 1 d . .
O48 O 0.59953(11) 0.6050(3) 0.40356(13) 0.0275(7) Uani 1 1 d . .
O54 O 0.52049(12) 0.4253(3) 0.24599(14) 0.0344(7) Uani 1 1 d . .
N41 N 0.70761(12) 0.6068(3) 0.38907(15) 0.0205(7) Uani 1 1 d . .
O14 O 0.93343(11) 0.0121(3) 1.05953(14) 0.0327(7) Uani 1 1 d . .
O34 O 0.90813(11) 0.7088(3) 0.86702(13) 0.0270(6) Uani 1 1 d . .
C8 C 0.76694(15) 0.2430(4) 1.08209(18) 0.0191(8) Uani 1 1 d . .
C2 C 0.70930(16) 0.2312(4) 0.90492(18) 0.0196(8) Uani 1 1 d . .
C28 C 0.71464(15) 0.5565(4) 0.88861(19) 0.0202(8) Uani 1 1 d . .
C22 C 0.77113(16) 0.5631(4) 1.06518(19) 0.0220(9) Uani 1 1 d . .
C9 C 0.72566(15) 0.2365(4) 1.02063(17) 0.0161(8) Uani 1 1 d . .
C31 C 0.82797(16) 0.5632(4) 1.11485(19) 0.0293(10) Uani 1 1 d . .
H31A H 0.8483 0.4811 1.1111 0.044 Uiso 1 1 calc R U
H31B H 0.8217 0.5706 1.1595 0.044 Uiso 1 1 calc R U
H31C H 0.8510 0.6378 1.1063 0.044 Uiso 1 1 calc R U
C49 C 0.69918(16) 0.6021(4) 0.45290(18) 0.0210(8) Uani 1 1 d . .
C10 C 0.66589(15) 0.2393(4) 1.01851(18) 0.0197(8) Uani 1 1 d . .
C11 C 0.72917(16) 0.2347(4) 0.84256(17) 0.0240(9) Uani 1 1 d . .
H11A H 0.7560 0.3079 0.8442 0.036 Uiso 1 1 calc R U
H11B H 0.6961 0.2467 0.8049 0.036 Uiso 1 1 calc R U
H11C H 0.7485 0.1519 0.8374 0.036 Uiso 1 1 calc R U
C35 C 0.84687(16) 0.5208(5) 0.79612(19) 0.0336(11) Uani 1 1 d . .
H35A H 0.8137 0.5784 0.7801 0.050 Uiso 1 1 calc R U
H35B H 0.8335 0.4309 0.8003 0.050 Uiso 1 1 calc R U
H35C H 0.8714 0.5221 0.7647 0.050 Uiso 1 1 calc R U
C16 C 0.98069(16) 0.2066(5) 1.0081(2) 0.0319(10) Uani 1 1 d . .
H16A H 1.0183 0.1873 1.0374 0.048 Uiso 1 1 calc R U
H16B H 0.9771 0.3014 1.0001 0.048 Uiso 1 1 calc R U
H16C H 0.9771 0.1606 0.9660 0.048 Uiso 1 1 calc R U
C29 C 0.71492(15) 0.5597(4) 0.95672(19) 0.0191(8) Uani 1 1 d . .
O72 O 0.96683(14) 0.4964(4) 0.73987(16) 0.0486(9) Uani 1 1 d . .
C51 C 0.77255(17) 0.6335(4) 0.3145(2) 0.0314(10) Uani 1 1 d . .
H51A H 0.7657 0.5489 0.2915 0.047 Uiso 1 1 calc R U
H51B H 0.8125 0.6601 0.3188 0.047 Uiso 1 1 calc R U
H51C H 0.7469 0.7000 0.2892 0.047 Uiso 1 1 calc R U
C3 C 0.64950(15) 0.2291(4) 0.90140(19) 0.0219(9) Uani 1 1 d . .
H3 H 0.6235 0.2254 0.8591 0.026 Uiso 1 1 calc R U
C43 C 0.80817(17) 0.6225(4) 0.4373(2) 0.0297(10) Uani 1 1 d . .
H43 H 0.8459 0.6335 0.4310 0.036 Uiso 1 1 calc R U
C42 C 0.76129(16) 0.6204(4) 0.3812(2) 0.0250(9) Uani 1 1 d . .
C23 C 0.72050(17) 0.5692(4) 1.0881(2) 0.0263(9) Uani 1 1 d . .
H23 H 0.7234 0.5737 1.1344 0.032 Uiso 1 1 calc R U
C36 C 0.94448(16) 0.4654(4) 0.8878(2) 0.0280(10) Uani 1 1 d . .
H36A H 0.9634 0.4706 0.8510 0.042 Uiso 1 1 calc R U
H36B H 0.9303 0.3759 0.8908 0.042 Uiso 1 1 calc R U
H36C H 0.9720 0.4879 0.9292 0.042 Uiso 1 1 calc R U
C44 C 0.80121(18) 0.6094(4) 0.4990(2) 0.0307(10) Uani 1 1 d . .
H44 H 0.8338 0.6055 0.5354 0.037 Uiso 1 1 calc R U
C56 C 0.52288(18) 0.6604(5) 0.19243(19) 0.0343(11) Uani 1 1 d . .
H56A H 0.5447 0.6290 0.1613 0.051 Uiso 1 1 calc R U
H56B H 0.5335 0.7517 0.2046 0.051 Uiso 1 1 calc R U
H56C H 0.4817 0.6555 0.1717 0.051 Uiso 1 1 calc R U
C30 C 0.66309(15) 0.5639(4) 0.9776(2) 0.0225(9) Uani 1 1 d . .
C15 C 0.94483(16) 0.2418(4) 1.12110(19) 0.0295(10) Uani 1 1 d . .
H15A H 0.9209 0.2123 1.1504 0.044 Uiso 1 1 calc R U
H15B H 0.9387 0.3359 1.1122 0.044 Uiso 1 1 calc R U
H15C H 0.9853 0.2260 1.1424 0.044 Uiso 1 1 calc R U
C50 C 0.74544(17) 0.6014(4) 0.5098(2) 0.0257(9) Uani 1 1 d . .
C48 C 0.64127(17) 0.6000(4) 0.45767(19) 0.0248(9) Uani 1 1 d . .
C4 C 0.62832(16) 0.2323(4) 0.95523(19) 0.0242(9) Uani 1 1 d . .
H4 H 0.5880 0.2298 0.9508 0.029 Uiso 1 1 calc R U
C7 C 0.74774(16) 0.2572(4) 1.13870(18) 0.0214(8) Uani 1 1 d . .
C27 C 0.66204(15) 0.5598(4) 0.84348(19) 0.0237(9) Uani 1 1 d . .
C55 C 0.49112(17) 0.6269(4) 0.3101(2) 0.0335(10) Uani 1 1 d . .
H55A H 0.4514 0.6147 0.2849 0.050 Uiso 1 1 calc R U
H55B H 0.4989 0.7209 0.3176 0.050 Uiso 1 1 calc R U
H55C H 0.4969 0.5817 0.3527 0.050 Uiso 1 1 calc R U
C6 C 0.68902(16) 0.2602(4) 1.13781(19) 0.0239(9) Uani 1 1 d . .
H6 H 0.6769 0.2691 1.1778 0.029 Uiso 1 1 calc R U
C24 C 0.66794(16) 0.5687(4) 1.0464(2) 0.0281(10) Uani 1 1 d . .
H24 H 0.6345 0.5717 1.0633 0.034 Uiso 1 1 calc R U
C26 C 0.61022(16) 0.5655(4) 0.8631(2) 0.0286(10) Uani 1 1 d . .
H26 H 0.5747 0.5687 0.8309 0.034 Uiso 1 1 calc R U
C45 C 0.7311(2) 0.5944(4) 0.5717(2) 0.0317(10) Uani 1 1 d . .
C5 C 0.64978(16) 0.2504(4) 1.0790(2) 0.0243(9) Uani 1 1 d . .
C25 C 0.61114(15) 0.5666(4) 0.9282(2) 0.0269(10) Uani 1 1 d . .
C47 C 0.63122(18) 0.5958(4) 0.52028(19) 0.0280(10) Uani 1 1 d . .
C72 C 0.9911(2) 0.5767(5) 0.7138(2) 0.0419(12) Uani 1 1 d . .
C46 C 0.6756(2) 0.5921(4) 0.5769(2) 0.0365(11) Uani 1 1 d . .
H46 H 0.6673 0.5880 0.6193 0.044 Uiso 1 1 calc R U
C71 C 0.9619(3) 0.6975(5) 0.6840(3) 0.0692(18) Uani 1 1 d . .
H71A H 0.9587 0.6966 0.6362 0.104 Uiso 1 1 calc R U
H71B H 0.9842 0.7744 0.7036 0.104 Uiso 1 1 calc R U
H71C H 0.9234 0.7018 0.6924 0.104 Uiso 1 1 calc R U
C73 C 1.0505(2) 0.5526(8) 0.7089(3) 0.090(2) Uani 1 1 d . .
H73A H 1.0655 0.4740 0.7344 0.135 Uiso 1 1 calc R U
H73B H 1.0745 0.6285 0.7265 0.135 Uiso 1 1 calc R U
H73C H 1.0510 0.5394 0.6624 0.135 Uiso 1 1 calc R U

loop_
_atom_site_aniso_label
_atom_site_aniso_U_11
_atom_site_aniso_U_22
_atom_site_aniso_U_33
_atom_site_aniso_U_23
_atom_site_aniso_U_13
_atom_site_aniso_U_12
Pt1B 0.01232(7) 0.02038(8) 0.01898(8) -0.00034(6) 0.00389(6) -0.00138(6)
Pt1A 0.01623(7) 0.01905(8) 0.01796(7) -0.00131(6) 0.00701(6) -0.00029(6)
Pt1C 0.01930(7) 0.02003(9) 0.02090(8) 0.00006(6) 0.00570(6) 0.00094(6)
S33 0.0123(4) 0.0262(6) 0.0200(5) 0.0002(4) 0.0030(4) -0.0010(4)
S13 0.0169(4) 0.0240(6) 0.0247(5) 0.0004(4) 0.0068(4) 0.0011(4)
Cl12 0.0259(5) 0.0395(6) 0.0241(5) -0.0057(5) 0.0128(4) -0.0026(4)
S53 0.0215(5) 0.0245(6) 0.0260(5) -0.0001(4) 0.0028(4) 0.0008(4)
Cl32 0.0165(4) 0.0502(7) 0.0234(5) -0.0001(5) 0.0020(4) -0.0038(4)
Cl7 0.0327(5) 0.0420(7) 0.0175(5) 0.0001(5) 0.0063(4) 0.0026(5)
Cl52 0.0314(5) 0.0577(8) 0.0280(5) -0.0095(5) 0.0113(5) 0.0038(5)
Cl27 0.0242(5) 0.0558(8) 0.0276(5) 0.0085(5) -0.0012(5) -0.0052(5)
Cl5 0.0224(5) 0.0564(8) 0.0430(6) 0.0000(6) 0.0189(5) 0.0008(5)
Cl25 0.0179(5) 0.0541(8) 0.0627(8) -0.0023(6) 0.0184(5) 0.0030(5)
Cl47 0.0468(7) 0.0618(9) 0.0393(6) 0.0081(6) 0.0247(6) 0.0003(6)
Cl45 0.0662(8) 0.0438(8) 0.0304(6) 0.0031(6) -0.0158(6) -0.0087(6)
O8 0.0187(13) 0.0338(17) 0.0169(13) 0.0005(12) 0.0073(11) 0.0019(12)
O28 0.0113(12) 0.0364(18) 0.0197(13) 0.0007(12) 0.0028(11) -0.0034(11)
N1 0.0200(15) 0.0149(17) 0.0203(16) 0.0015(14) 0.0078(14) -0.0006(13)
N21 0.0159(15) 0.0152(17) 0.0244(17) 0.0029(14) 0.0027(14) 0.0003(13)
O48 0.0216(14) 0.0384(18) 0.0231(14) 0.0034(13) 0.0070(12) -0.0003(12)
O54 0.0296(15) 0.0249(17) 0.0444(18) -0.0065(14) 0.0004(14) -0.0052(13)
N41 0.0189(16) 0.0173(18) 0.0242(17) -0.0008(14) 0.0031(14) -0.0001(13)
O14 0.0277(15) 0.0240(17) 0.0472(18) 0.0062(14) 0.0106(14) 0.0036(12)
O34 0.0241(14) 0.0256(17) 0.0332(15) 0.0051(13) 0.0105(13) -0.0039(12)
C8 0.0191(19) 0.016(2) 0.022(2) 0.0025(17) 0.0059(17) 0.0006(15)
C2 0.026(2) 0.013(2) 0.021(2) 0.0018(16) 0.0073(17) -0.0001(15)
C28 0.0155(18) 0.016(2) 0.029(2) 0.0037(17) 0.0055(17) 0.0007(15)
C22 0.026(2) 0.016(2) 0.026(2) -0.0030(17) 0.0099(18) -0.0020(16)
C9 0.0194(18) 0.0115(19) 0.0190(19) 0.0021(16) 0.0079(16) 0.0010(14)
C31 0.030(2) 0.038(3) 0.021(2) -0.0029(19) 0.0078(19) -0.0030(19)
C49 0.027(2) 0.011(2) 0.024(2) 0.0015(17) 0.0051(18) 0.0003(15)
C10 0.0203(19) 0.016(2) 0.025(2) 0.0011(17) 0.0098(17) 0.0017(15)
C11 0.0222(19) 0.033(3) 0.0171(19) 0.0005(18) 0.0056(17) -0.0006(17)
C35 0.020(2) 0.062(3) 0.019(2) -0.006(2) 0.0040(18) -0.001(2)
C16 0.020(2) 0.046(3) 0.032(2) 0.004(2) 0.0113(19) -0.0047(19)
C29 0.0146(17) 0.015(2) 0.029(2) 0.0010(17) 0.0067(17) 0.0000(15)
O72 0.0464(19) 0.060(2) 0.048(2) 0.0077(18) 0.0271(17) -0.0004(17)
C51 0.024(2) 0.033(3) 0.039(2) -0.001(2) 0.010(2) -0.0066(18)
C3 0.0196(19) 0.020(2) 0.024(2) 0.0004(17) 0.0016(17) -0.0007(16)
C43 0.022(2) 0.020(2) 0.045(3) 0.003(2) 0.002(2) 0.0003(17)
C42 0.024(2) 0.014(2) 0.036(2) 0.0002(18) 0.0059(19) -0.0012(16)
C23 0.032(2) 0.021(2) 0.031(2) -0.0014(18) 0.0174(19) -0.0028(17)
C36 0.023(2) 0.027(2) 0.037(2) 0.004(2) 0.0145(19) 0.0074(17)
C44 0.030(2) 0.013(2) 0.041(3) 0.003(2) -0.008(2) -0.0004(17)
C56 0.037(2) 0.037(3) 0.027(2) 0.009(2) 0.004(2) 0.011(2)
C30 0.0212(19) 0.013(2) 0.037(2) 0.0036(18) 0.0142(19) 0.0013(15)
C15 0.0195(19) 0.040(3) 0.024(2) -0.005(2) -0.0043(18) 0.0008(18)
C50 0.034(2) 0.011(2) 0.029(2) 0.0004(18) 0.002(2) 0.0003(17)
C48 0.027(2) 0.019(2) 0.027(2) 0.0028(18) 0.0040(19) -0.0008(17)
C4 0.0181(19) 0.021(2) 0.033(2) 0.0022(19) 0.0059(18) 0.0000(16)
C7 0.025(2) 0.020(2) 0.0191(19) 0.0026(17) 0.0049(17) 0.0029(16)
C27 0.0207(19) 0.021(2) 0.029(2) 0.0045(18) 0.0048(18) -0.0039(16)
C55 0.026(2) 0.037(3) 0.039(2) 0.003(2) 0.010(2) 0.0030(19)
C6 0.031(2) 0.023(2) 0.024(2) 0.0009(18) 0.0169(19) 0.0010(17)
C24 0.025(2) 0.023(2) 0.043(3) -0.005(2) 0.020(2) -0.0005(17)
C26 0.0159(19) 0.025(2) 0.041(3) 0.005(2) 0.0004(19) -0.0021(16)
C45 0.047(3) 0.017(2) 0.024(2) 0.0008(18) -0.005(2) -0.0030(19)
C5 0.0215(19) 0.021(2) 0.035(2) 0.0007(19) 0.0147(19) 0.0026(16)
C25 0.0147(18) 0.021(2) 0.047(3) 0.004(2) 0.0114(19) 0.0025(16)
C47 0.037(2) 0.024(2) 0.023(2) 0.0019(19) 0.009(2) -0.0010(18)
C72 0.044(3) 0.058(4) 0.024(2) -0.005(2) 0.007(2) -0.014(3)
C46 0.061(3) 0.025(3) 0.024(2) 0.0025(19) 0.009(2) -0.003(2)
C71 0.104(5) 0.042(4) 0.058(4) 0.002(3) 0.011(4) -0.013(3)
C73 0.048(3) 0.147(7) 0.081(5) 0.024(5) 0.027(3) -0.024(4)

loop_
_atom_type_symbol
_atom_type_description
_atom_type_scat_dispersion_real
_atom_type_scat_dispersion_imag
_atom_type_scat_source
C C 0.0033 0.0016 'International Tables Vol C Tables 4.2.6.8 and 6.1.1.4'
H H 0.0000 0.0000 'International Tables Vol C Tables 4.2.6.8 and 6.1.1.4'
N N 0.0061 0.0033 'International Tables Vol C Tables 4.2.6.8 and 6.1.1.4'
O O 0.0106 0.0060 'International Tables Vol C Tables 4.2.6.8 and 6.1.1.4'
S S 0.1246 0.1234 'International Tables Vol C Tables 4.2.6.8 and 6.1.1.4'
Cl Cl 0.1484 0.1585 'International Tables Vol C Tables 4.2.6.8 and 6.1.1.4'
Pt Pt -1.7033 8.3905 'International Tables Vol C Tables 4.2.6.8 and 6.1.1.4'

loop_
_geom_angle_atom_site_label_1
_geom_angle_atom_site_label_2
_geom_angle_atom_site_label_3
_geom_angle
O28 Pt1B N21 81.75(11)
O28 Pt1B S33 88.27(7)
N21 Pt1B S33 168.68(8)
O28 Pt1B Cl32 174.66(8)
N21 Pt1B Cl32 103.49(8)
S33 Pt1B Cl32 86.41(3)
O8 Pt1A N1 81.77(10)
O8 Pt1A S13 86.85(7)
N1 Pt1A S13 165.05(8)
O8 Pt1A Cl12 175.40(7)
N1 Pt1A Cl12 102.83(8)
S13 Pt1A Cl12 88.61(3)
O48 Pt1C N41 82.03(11)
O48 Pt1C S53 88.89(8)
N41 Pt1C S53 170.75(9)
O48 Pt1C Cl52 173.47(8)
N41 Pt1C Cl52 102.67(9)
S53 Pt1C Cl52 86.24(4)
O34 S33 C35 109.32(19)
O34 S33 C36 108.61(18)
C35 S33 C36 99.9(2)
O34 S33 Pt1B 115.31(12)
C35 S33 Pt1B 108.88(14)
C36 S33 Pt1B 113.65(15)
O14 S13 C16 108.58(19)
O14 S13 C15 109.17(19)
C16 S13 C15 100.2(2)
O14 S13 Pt1A 113.28(11)
C16 S13 Pt1A 116.01(14)
C15 S13 Pt1A 108.70(13)
O54 S53 C56 108.80(19)
O54 S53 C55 107.9(2)
C56 S53 C55 101.4(2)
O54 S53 Pt1C 116.22(12)
C56 S53 Pt1C 111.83(15)
C55 S53 Pt1C 109.59(14)
C8 O8 Pt1A 113.1(2)
C28 O28 Pt1B 112.9(2)
C2 N1 C9 118.2(3)
C2 N1 Pt1A 132.9(2)
C9 N1 Pt1A 108.7(2)
C22 N21 C29 117.1(3)
C22 N21 Pt1B 133.0(2)
C29 N21 Pt1B 109.8(2)
C48 O48 Pt1C 112.3(2)
C42 N41 C49 118.8(3)
C42 N41 Pt1C 132.5(3)
C49 N41 Pt1C 108.7(2)
O8 C8 C7 122.5(3)
O8 C8 C9 119.2(3)
C7 C8 C9 118.3(3)
N1 C2 C3 119.8(3)
N1 C2 C11 121.1(3)
C3 C2 C11 119.1(3)
O28 C28 C27 122.2(3)
O28 C28 C29 120.1(3)
C27 C28 C29 117.7(3)
N21 C22 C23 121.1(3)
N21 C22 C31 120.2(3)
C23 C22 C31 118.7(3)
N1 C9 C8 116.4(3)
N1 C9 C10 123.1(3)
C8 C9 C10 120.5(3)
C22 C31 H31A 109.5
C22 C31 H31B 109.5
H31A C31 H31B 109.5
C22 C31 H31C 109.5
H31A C31 H31C 109.5
H31B C31 H31C 109.5
N41 C49 C50 122.3(3)
N41 C49 C48 115.9(3)
C50 C49 C48 121.8(4)
C5 C10 C4 126.1(3)
C5 C10 C9 117.6(3)
C4 C10 C9 116.2(3)
C2 C11 H11A 109.5
C2 C11 H11B 109.5
H11A C11 H11B 109.5
C2 C11 H11C 109.5
H11A C11 H11C 109.5
H11B C11 H11C 109.5
S33 C35 H35A 109.5
S33 C35 H35B 109.5
H35A C35 H35B 109.5
S33 C35 H35C 109.5
H35A C35 H35C 109.5
H35B C35 H35C 109.5
S13 C16 H16A 109.5
S13 C16 H16B 109.5
H16A C16 H16B 109.5
S13 C16 H16C 109.5
H16A C16 H16C 109.5
H16B C16 H16C 109.5
N21 C29 C30 123.7(3)
N21 C29 C28 115.3(3)
C30 C29 C28 121.0(3)
C42 C51 H51A 109.5
C42 C51 H51B 109.5
H51A C51 H51B 109.5
C42 C51 H51C 109.5
H51A C51 H51C 109.5
H51B C51 H51C 109.5
C4 C3 C2 122.6(4)
C4 C3 H3 118.7
C2 C3 H3 118.7
C44 C43 C42 122.2(4)
C44 C43 H43 118.9
C42 C43 H43 118.9
N41 C42 C43 119.9(4)
N41 C42 C51 121.1(3)
C43 C42 C51 119.0(4)
C24 C23 C22 122.0(4)
C24 C23 H23 119.0
C22 C23 H23 119.0
S33 C36 H36A 109.5
S33 C36 H36B 109.5
H36A C36 H36B 109.5
S33 C36 H36C 109.5
H36A C36 H36C 109.5
H36B C36 H36C 109.5
C43 C44 C50 119.9(4)
C43 C44 H44 120.1
C50 C44 H44 120.1
S53 C56 H56A 109.5
S53 C56 H56B 109.5
H56A C56 H56B 109.5
S53 C56 H56C 109.5
H56A C56 H56C 109.5
H56B C56 H56C 109.5
C24 C30 C29 116.7(3)
C24 C30 C25 125.7(3)
C29 C30 C25 117.6(4)
S13 C15 H15A 109.5
S13 C15 H15B 109.5
H15A C15 H15B 109.5
S13 C15 H15C 109.5
H15A C15 H15C 109.5
H15B C15 H15C 109.5
C44 C50 C45 126.5(4)
C44 C50 C49 116.8(4)
C45 C50 C49 116.8(4)
O48 C48 C47 122.7(4)
O48 C48 C49 119.8(4)
C47 C48 C49 117.5(4)
C3 C4 C10 119.9(3)
C3 C4 H4 120.0
C10 C4 H4 120.0
C8 C7 C6 122.2(3)
C8 C7 Cl7 118.7(3)
C6 C7 Cl7 119.1(3)
C28 C27 C26 122.2(4)
C28 C27 Cl27 118.6(3)
C26 C27 Cl27 119.2(3)
S53 C55 H55A 109.5
S53 C55 H55B 109.5
H55A C55 H55B 109.5
S53 C55 H55C 109.5
H55A C55 H55C 109.5
H55B C55 H55C 109.5
C5 C6 C7 119.1(4)
C5 C6 H6 120.4
C7 C6 H6 120.4
C23 C24 C30 119.5(4)
C23 C24 H24 120.3
C30 C24 H24 120.3
C25 C26 C27 119.4(4)
C25 C26 H26 120.3
C27 C26 H26 120.3
C46 C45 C50 122.0(4)
C46 C45 Cl45 119.4(3)
C50 C45 Cl45 118.6(4)
C6 C5 C10 122.2(3)
C6 C5 Cl5 119.0(3)
C10 C5 Cl5 118.7(3)
C26 C25 C30 122.0(4)
C26 C25 Cl25 119.2(3)
C30 C25 Cl25 118.8(3)
C48 C47 C46 122.0(4)
C48 C47 Cl47 118.7(3)
C46 C47 Cl47 119.2(3)
O72 C72 C73 119.8(5)
O72 C72 C71 121.6(5)
C73 C72 C71 118.6(5)
C45 C46 C47 119.9(4)
C45 C46 H46 120.1
C47 C46 H46 120.1
C72 C71 H71A 109.5
C72 C71 H71B 109.5
H71A C71 H71B 109.5
C72 C71 H71C 109.5
H71A C71 H71C 109.5
H71B C71 H71C 109.5
C72 C73 H73A 109.5
C72 C73 H73B 109.5
H73A C73 H73B 109.5
C72 C73 H73C 109.5
H73A C73 H73C 109.5
H73B C73 H73C 109.5

loop_
_geom_bond_atom_site_label_1
_geom_bond_atom_site_label_2
_geom_bond_distance
Pt1B O28 1.999(2)
Pt1B N21 2.089(3)
Pt1B S33 2.2144(9)
Pt1B Cl32 2.3001(9)
Pt1A O8 1.996(2)
Pt1A N1 2.105(3)
Pt1A S13 2.2240(9)
Pt1A Cl12 2.3060(9)
Pt1C O48 1.995(3)
Pt1C N41 2.088(3)
Pt1C S53 2.2064(9)
Pt1C Cl52 2.3015(11)
S33 O34 1.463(3)
S33 C35 1.765(4)
S33 C36 1.766(4)
S13 O14 1.470(3)
S13 C16 1.765(4)
S13 C15 1.773(4)
S53 O54 1.469(3)
S53 C56 1.778(4)
S53 C55 1.780(4)
Cl7 C7 1.733(4)
Cl27 C27 1.738(4)
Cl5 C5 1.740(4)
Cl25 C25 1.740(4)
Cl47 C47 1.736(4)
Cl45 C45 1.739(4)
O8 C8 1.327(4)
O28 C28 1.320(4)
N1 C2 1.346(4)
N1 C9 1.388(4)
N21 C22 1.348(5)
N21 C29 1.392(4)
O48 C48 1.317(4)
N41 C42 1.343(5)
N41 C49 1.392(5)
C8 C7 1.371(5)
C8 C9 1.420(5)
C2 C3 1.419(5)
C2 C11 1.486(5)
C28 C27 1.382(5)
C28 C29 1.416(5)
C22 C23 1.408(5)
C22 C31 1.501(5)
C9 C10 1.424(5)
C31 H31A 0.9800
C31 H31B 0.9800
C31 H31C 0.9800
C49 C50 1.416(5)
C49 C48 1.416(5)
C10 C5 1.407(5)
C10 C4 1.409(5)
C11 H11A 0.9800
C11 H11B 0.9800
C11 H11C 0.9800
C35 H35A 0.9800
C35 H35B 0.9800
C35 H35C 0.9800
C16 H16A 0.9800
C16 H16B 0.9800
C16 H16C 0.9800
C29 C30 1.412(5)
O72 C72 1.205(5)
C51 C42 1.483(6)
C51 H51A 0.9800
C51 H51B 0.9800
C51 H51C 0.9800
C3 C4 1.337(5)
C3 H3 0.9500
C43 C44 1.341(6)
C43 C42 1.414(5)
C43 H43 0.9500
C23 C24 1.349(5)
C23 H23 0.9500
C36 H36A 0.9800
C36 H36B 0.9800
C36 H36C 0.9800
C44 C50 1.410(6)
C44 H44 0.9500
C56 H56A 0.9800
C56 H56B 0.9800
C56 H56C 0.9800
C30 C24 1.409(6)
C30 C25 1.414(5)
C15 H15A 0.9800
C15 H15B 0.9800
C15 H15C 0.9800
C50 C45 1.412(6)
C48 C47 1.381(5)
C4 H4 0.9500
C7 C6 1.404(5)
C27 C26 1.399(5)
C55 H55A 0.9800
C55 H55B 0.9800
C55 H55C 0.9800
C6 C5 1.358(5)
C6 H6 0.9500
C24 H24 0.9500
C26 C25 1.350(6)
C26 H26 0.9500
C45 C46 1.361(6)
C47 C46 1.388(6)
C72 C73 1.474(7)
C72 C71 1.476(7)
C46 H46 0.9500
C71 H71A 0.9800
C71 H71B 0.9800
C71 H71C 0.9800
C73 H73A 0.9800
C73 H73B 0.9800
C73 H73C 0.9800
